data_4119332
loop_
_publ_author_name
'Holger Braunschweig'
'Alexander Damme'
'Rian D. Dewhurst'
'Thomas Kramer'
'Sebastian \"Ostreicher'
'Krzysztof Radacki'
'Alfredo Vargas'

_publ_contact_author_address
; Institut fuer Anorganische Chemie
Universitaet Wuerzburg
Am Hubland
97074 Wuerzburg, Germany
;
_publ_contact_author_email H.Braunschweig@mail.uni-wuerzburg.de
_publ_contact_author_fax +49-931-3184623
_publ_contact_author_name 'Prof. Dr. Holger Braunschweig'
_publ_contact_author_phone +49-931-3185260
_publ_section_title
;
 Ditopic Ambiphilicity of an Anionic Dimetalloborylene Complex
;
_journal_name_full 'Journal of the American Chemical Society'
_journal_page_first 2313
_journal_page_last 2320
_journal_paper_doi 10.1021/ja310895w
_journal_volume 135
_journal_year 2013
_chemical_formula_moiety 'C31 H26 B Cu Mn2 N2 O4, C10 H8'
_chemical_formula_sum 'C41 H34 B Cu Mn2 N2 O4'
_chemical_formula_weight 802.93
_chemical_name_common
;
?
;
_chemical_name_systematic
; 
?
;
_space_group_IT_number 2
_symmetry_cell_setting triclinic
_symmetry_space_group_name_Hall '-P 1'
_symmetry_space_group_name_H-M 'P -1'
_atom_sites_solution_hydrogens geom
_atom_sites_solution_primary direct
_atom_sites_solution_secondary difmap
_audit_creation_method SHELXL-97
_cell_angle_alpha 110.557(7)
_cell_angle_beta 97.923(7)
_cell_angle_gamma 90.063(9)
_cell_formula_units_Z 2
_cell_length_a 8.910(2)
_cell_length_b 12.979(3)
_cell_length_c 16.379(4)
_cell_measurement_reflns_used 1294
_cell_measurement_temperature 100(2)
_cell_measurement_theta_max 28.02
_cell_measurement_theta_min 2.49
_cell_volume 1754.1(7)
_computing_cell_refinement 'Saint+ ver. 7.53A (Bruker AXS)'
_computing_data_collection 'APEX2 ver. 2008.3 (Bruker AXS)'
_computing_data_reduction 'Saint+ ver. 7.53A (Bruker AXS)'
_computing_molecular_graphics 'XP ver. 5.1 (Bruker AXS, 1998)'
_computing_publication_material 'SHELXL-97 (Sheldrick, 2008)'
_computing_structure_refinement 'SHELXL-97 (Sheldrick, 1997)'
_computing_structure_solution 'SHELXS-97 (Sheldrick, 1990)'
_diffrn_ambient_temperature 100(2)
_diffrn_measured_fraction_theta_full 0.990
_diffrn_measured_fraction_theta_max 0.979
_diffrn_measurement_device_type 'Bruker APEX-II CCD'
_diffrn_measurement_method '\f and \w scans'
_diffrn_radiation_monochromator 'multi-layer mirror'
_diffrn_radiation_source 'rotating anode'
_diffrn_radiation_type MoK\a
_diffrn_radiation_wavelength 0.71073
_diffrn_reflns_av_R_equivalents 0.0000
_diffrn_reflns_av_sigmaI/netI 0.0239
_diffrn_reflns_limit_h_max 11
_diffrn_reflns_limit_h_min -11
_diffrn_reflns_limit_k_max 16
_diffrn_reflns_limit_k_min -17
_diffrn_reflns_limit_l_max 21
_diffrn_reflns_limit_l_min 0
_diffrn_reflns_number 8650
_diffrn_reflns_theta_full 26.00
_diffrn_reflns_theta_max 28.44
_diffrn_reflns_theta_min 1.34
_exptl_absorpt_coefficient_mu 1.356
_exptl_absorpt_correction_T_max 0.9353
_exptl_absorpt_correction_T_min 0.8542
_exptl_absorpt_correction_type multi-scan
_exptl_absorpt_process_details 'Sadabs 2008/1 (Brucker 2008)'
_exptl_crystal_colour yellow
_exptl_crystal_density_diffrn 1.520
_exptl_crystal_description block
_exptl_crystal_F_000 820
_exptl_crystal_size_max 0.12
_exptl_crystal_size_mid 0.08
_exptl_crystal_size_min 0.05
_refine_diff_density_max 2.016
_refine_diff_density_min -1.265
_refine_diff_density_rms 0.102
_refine_ls_extinction_method none
_refine_ls_goodness_of_fit_ref 1.041
_refine_ls_hydrogen_treatment constr
_refine_ls_matrix_type full
_refine_ls_number_parameters 445
_refine_ls_number_reflns 8650
_refine_ls_number_restraints 0
_refine_ls_restrained_S_all 1.041
_refine_ls_R_factor_all 0.0479
_refine_ls_R_factor_gt 0.0410
_refine_ls_shift/su_max 0.001
_refine_ls_shift/su_mean 0.000
_refine_ls_structure_factor_coef Fsqd
_refine_ls_weighting_details 'calc w=1/[\s^2^(Fo^2^)+(0.0608P)^2^+3.2912P] where P=(Fo^2^+2Fc^2^)/3'
_refine_ls_weighting_scheme calc
_refine_ls_wR_factor_gt 0.1117
_refine_ls_wR_factor_ref 0.1179
_reflns_number_gt 7748
_reflns_number_total 8650
_reflns_threshold_expression >2sigma(I)
_cod_data_source_file ja310895w_si_001_4.cif
_cod_data_source_block 4
_cod_original_cell_volume 1754.0(7)
_cod_database_code 4119332

loop_
_symmetry_equiv_pos_as_xyz
'x, y, z'
'-x, -y, -z'

loop_
_atom_site_label
_atom_site_type_symbol
_atom_site_fract_x
_atom_site_fract_y
_atom_site_fract_z
_atom_site_U_iso_or_equiv
_atom_site_adp_type
_atom_site_occupancy
_atom_site_symmetry_multiplicity
_atom_site_calc_flag
_atom_site_refinement_flags
_atom_site_disorder_assembly
_atom_site_disorder_group
B1 B 0.3456(2) 0.85391(15) 0.32182(12) 0.0143(4) Uani 1 1 d . . .
Mn1 Mn 0.13293(3) 0.86480(2) 0.296707(16) 0.01305(6) Uani 1 1 d . . .
O1 O 0.15378(18) 0.85406(13) 0.47388(9) 0.0271(3) Uani 1 1 d . . .
C1 C 0.1444(2) 0.85845(15) 0.40379(12) 0.0183(4) Uani 1 1 d . . .
O2 O -0.00085(18) 0.63730(12) 0.22064(11) 0.0290(4) Uani 1 1 d . . .
C2 C 0.0648(2) 0.72313(15) 0.24789(12) 0.0194(4) Uani 1 1 d . . .
C1_1 C 0.1685(2) 0.96233(14) 0.21826(12) 0.0192(4) Uani 1 1 d . . .
H1_1 H 0.2516 0.9555 0.1864 0.023 Uiso 1 1 calc R . .
C2_1 C 0.0265(2) 0.90342(16) 0.18623(13) 0.0224(4) Uani 1 1 d . . .
H2_1 H -0.0023 0.8497 0.1291 0.027 Uiso 1 1 calc R . .
C3_1 C -0.0661(2) 0.93849(16) 0.25425(14) 0.0242(4) Uani 1 1 d . . .
H3_1 H -0.1676 0.9129 0.2505 0.029 Uiso 1 1 calc R . .
C4_1 C 0.0201(2) 1.01804(16) 0.32823(13) 0.0240(4) Uani 1 1 d . . .
H4_1 H -0.0132 1.0550 0.3833 0.029 Uiso 1 1 calc R . .
C5_1 C 0.1653(2) 1.03356(14) 0.30641(12) 0.0202(4) Uani 1 1 d . . .
H5_1 H 0.2457 1.0828 0.3441 0.024 Uiso 1 1 calc R . .
Mn2 Mn 0.55704(3) 0.83604(2) 0.335997(16) 0.01334(6) Uani 1 1 d . . .
O3 O 0.61792(17) 0.75946(12) 0.15250(9) 0.0231(3) Uani 1 1 d . . .
C3 C 0.5824(2) 0.78394(15) 0.22265(12) 0.0170(4) Uani 1 1 d . . .
O4 O 0.5556(2) 1.06065(12) 0.33370(11) 0.0320(4) Uani 1 1 d . . .
C4 C 0.5563(2) 0.97161(16) 0.33450(12) 0.0196(4) Uani 1 1 d . . .
C1_2 C 0.6141(3) 0.70017(18) 0.37800(16) 0.0377(6) Uani 1 1 d . . .
H1_2 H 0.5806 0.6259 0.3444 0.045 Uiso 1 1 calc R . .
C2_2 C 0.7496(3) 0.75489(18) 0.37585(13) 0.0269(5) Uani 1 1 d . . .
H2_2 H 0.8251 0.7231 0.3402 0.032 Uiso 1 1 calc R . .
C3_2 C 0.7546(3) 0.86191(18) 0.43385(15) 0.0336(6) Uani 1 1 d . . .
H3_2 H 0.8342 0.9157 0.4442 0.040 Uiso 1 1 calc R . .
C4_2 C 0.6274(3) 0.8791(2) 0.47440(14) 0.0400(6) Uani 1 1 d . . .
H4_2 H 0.6046 0.9463 0.5171 0.048 Uiso 1 1 calc R . .
C5_2 C 0.5364(3) 0.7806(2) 0.44215(16) 0.0526(6) Uani 1 1 d . . .
H5_2 H 0.4420 0.7690 0.4591 0.063 Uiso 1 1 calc R . .
Cu1 Cu 0.32008(3) 0.715963(17) 0.217539(14) 0.01520(5) Uani 1 1 d . . .
C1_3 C 0.3131(2) 0.58038(14) 0.11645(11) 0.0165(4) Uani 1 1 d . . .
N2_3 N 0.36701(19) 0.48155(12) 0.11438(10) 0.0179(3) Uani 1 1 d . . .
C3_3 C 0.3532(3) 0.40538(15) 0.02898(12) 0.0224(4) Uani 1 1 d . . .
H3_3 H 0.3844 0.3318 0.0115 0.027 Uiso 1 1 calc R . .
C4_3 C 0.2867(2) 0.45662(15) -0.02428(12) 0.0216(4) Uani 1 1 d . . .
H4_3 H 0.2612 0.4260 -0.0866 0.026 Uiso 1 1 calc R . .
N5_3 N 0.26308(19) 0.56293(12) 0.02998(10) 0.0174(3) Uani 1 1 d . . .
C1_4 C 0.4214(2) 0.45558(15) 0.19106(12) 0.0209(4) Uani 1 1 d . . .
C2_4 C 0.3353(3) 0.47822(16) 0.25896(12) 0.0229(4) Uani 1 1 d . . .
H2_4 H 0.2427 0.5140 0.2564 0.027 Uiso 1 1 calc R . .
C3_4 C 0.3868(3) 0.44771(17) 0.33132(13) 0.0273(5) Uani 1 1 d . . .
H3_4 H 0.3287 0.4637 0.3784 0.033 Uiso 1 1 calc R . .
C4_4 C 0.5211(3) 0.39450(17) 0.33585(14) 0.0312(5) Uani 1 1 d . . .
C5_4 C 0.6045(3) 0.3730(2) 0.26715(16) 0.0381(6) Uani 1 1 d . . .
H5_4 H 0.6970 0.3372 0.2696 0.046 Uiso 1 1 calc R . .
C6_4 C 0.5560(3) 0.40277(19) 0.19434(15) 0.0335(5) Uani 1 1 d . . .
H6_4 H 0.6145 0.3871 0.1475 0.040 Uiso 1 1 calc R . .
C7_4 C 0.5771(4) 0.3615(2) 0.41429(16) 0.0449(7) Uani 1 1 d . . .
H7A_4 H 0.6057 0.2847 0.3935 0.067 Uiso 1 1 calc R . .
H7B_4 H 0.4962 0.3691 0.4507 0.067 Uiso 1 1 calc R . .
H7C_4 H 0.6655 0.4093 0.4495 0.067 Uiso 1 1 calc R . .
C1_5 C 0.1955(2) 0.64343(14) -0.00279(11) 0.0178(4) Uani 1 1 d . . .
C2_5 C 0.2657(2) 0.74757(15) 0.02289(12) 0.0185(4) Uani 1 1 d . . .
H2_5 H 0.3560 0.7672 0.0645 0.022 Uiso 1 1 calc R . .
C3_5 C 0.2025(2) 0.82280(15) -0.01288(13) 0.0232(4) Uani 1 1 d . . .
H3_5 H 0.2493 0.8947 0.0054 0.028 Uiso 1 1 calc R . .
C4_5 C 0.0723(3) 0.79506(17) -0.07481(15) 0.0332(6) Uani 1 1 d . . .
C5_5 C 0.0022(3) 0.69063(19) -0.09778(17) 0.0427(7) Uani 1 1 d . . .
H5_5 H -0.0893 0.6714 -0.1384 0.051 Uiso 1 1 calc R . .
C6_5 C 0.0629(3) 0.61430(17) -0.06280(15) 0.0311(5) Uani 1 1 d . . .
H6_5 H 0.0145 0.5431 -0.0796 0.037 Uiso 1 1 calc R . .
C7_5 C 0.0093(4) 0.8769(2) -0.1158(2) 0.0577(9) Uani 1 1 d . . .
H7A_5 H -0.0334 0.9371 -0.0715 0.087 Uiso 1 1 calc R . .
H7B_5 H -0.0703 0.8398 -0.1654 0.087 Uiso 1 1 calc R . .
H7C_5 H 0.0909 0.9066 -0.1369 0.087 Uiso 1 1 calc R . .
C1_6 C 0.3778(4) 1.1110(4) 1.0054(4) 0.0665(11) Uani 0.50 1 d PG A -1
H1_6 H 0.3152 1.1385 0.9667 0.080 Uiso 0.50 1 calc PR A -1
C2_6 C 0.3788(4) 1.1581(4) 1.0959(4) 0.0738(13) Uani 0.50 1 d PG A -1
H2_6 H 0.3169 1.2179 1.1191 0.089 Uiso 0.50 1 calc PR A -1
C3_6 C 0.4705(5) 1.1179(4) 1.1525(4) 0.0803(15) Uani 0.50 1 d PG A -1
H3_6 H 0.4712 1.1501 1.2144 0.096 Uiso 0.50 1 calc PR A -1
C4_6 C 0.5611(5) 1.0304(4) 1.1186(4) 0.0579(11) Uani 0.50 1 d PG A -1
H4_6 H 0.6238 1.0029 1.1573 0.069 Uiso 0.50 1 calc PR A -1
C5_6 C 0.5601(4) 0.9832(4) 1.0281(4) 0.0583(10) Uani 0.50 1 d PG A -1
C6_6 C 0.4685(4) 1.0235(4) 0.9715(4) 0.0583(10) Uani 0.50 1 d PG A -1
C7_6 C 0.4674(5) 0.9764(4) 0.8810(4) 0.0579(11) Uani 0.50 1 d PG A -1
H7_6 H 0.4048 1.0039 0.8423 0.069 Uiso 0.50 1 calc PR A -1
C8_6 C 0.5581(5) 0.8889(4) 0.8470(4) 0.0803(15) Uani 0.50 1 d PG A -1
H8_6 H 0.5574 0.8567 0.7851 0.096 Uiso 0.50 1 calc PR A -1
C9_6 C 0.6497(5) 0.8486(4) 0.9036(5) 0.0738(13) Uani 0.50 1 d PG A -1
H9_6 H 0.7117 0.7889 0.8804 0.089 Uiso 0.50 1 calc PR A -1
C10_6 C 0.6507(5) 0.8958(4) 0.9941(5) 0.0665(11) Uani 0.50 1 d PG A -1
H10_6 H 0.7134 0.8682 1.0328 0.080 Uiso 0.50 1 calc PR A -1
C1_7 C 0.0350(7) 0.3535(8) 0.4568(7) 0.0734(11) Uani 0.50 1 d PG B -1
H1_7 H 0.0498 0.2938 0.4774 0.088 Uiso 0.50 1 calc PR B -1
C2_7 C 0.0277(7) 0.3355(8) 0.3675(7) 0.0830(15) Uani 0.50 1 d PG B -1
H2_7 H 0.0376 0.2635 0.3270 0.100 Uiso 0.50 1 calc PR B -1
C3_7 C 0.0059(8) 0.4229(8) 0.3375(7) 0.0771(14) Uani 0.50 1 d PG B -1
H3_7 H 0.0009 0.4106 0.2765 0.093 Uiso 0.50 1 calc PR B -1
C4_7 C -0.0086(8) 0.5283(8) 0.3968(7) 0.0645(11) Uani 0.50 1 d PG B -1
H4_7 H -0.0235 0.5880 0.3763 0.077 Uiso 0.50 1 calc PR B -1
C5_7 C -0.0013(7) 0.5463(8) 0.4861(7) 0.0582(10) Uani 0.50 1 d PG B -1
C6_7 C 0.0205(7) 0.4589(8) 0.5161(7) 0.0582(10) Uani 0.50 1 d PG B -1
C7_7 C 0.0278(7) 0.4768(8) 0.6054(7) 0.0645(11) Uani 0.50 1 d PG B -1
H7_7 H 0.0426 0.4171 0.6259 0.077 Uiso 0.50 1 calc PR B -1
C8_7 C 0.0133(8) 0.5822(8) 0.6647(7) 0.0771(14) Uani 0.50 1 d PG B -1
H8_7 H 0.0183 0.5945 0.7257 0.093 Uiso 0.50 1 calc PR B -1
C9_7 C -0.0085(9) 0.6696(8) 0.6347(8) 0.0830(15) Uani 0.50 1 d PG B -1
H9_7 H -0.0184 0.7416 0.6752 0.100 Uiso 0.50 1 calc PR B -1
C10_7 C -0.0158(8) 0.6516(8) 0.5454(8) 0.0734(11) Uani 0.50 1 d PG B -1
H10_7 H -0.0307 0.7114 0.5249 0.088 Uiso 0.50 1 calc PR B -1

loop_
_atom_site_aniso_label
_atom_site_aniso_U_11
_atom_site_aniso_U_22
_atom_site_aniso_U_33
_atom_site_aniso_U_23
_atom_site_aniso_U_13
_atom_site_aniso_U_12
B1 0.0159(8) 0.0137(7) 0.0112(7) 0.0023(6) 0.0006(6) -0.0002(7)
Mn1 0.01343(11) 0.01231(10) 0.01221(10) 0.00320(8) 0.00099(9) 0.00017(9)
O1 0.0319(7) 0.0335(7) 0.0182(6) 0.0111(5) 0.0056(5) 0.0033(6)
C1 0.0164(8) 0.0163(7) 0.0207(8) 0.0048(6) 0.0029(6) 0.0006(6)
O2 0.0256(7) 0.0196(6) 0.0349(8) 0.0007(6) 0.0058(6) -0.0063(6)
C2 0.0175(8) 0.0196(7) 0.0209(8) 0.0066(6) 0.0040(6) 0.0014(7)
C1_1 0.0205(8) 0.0189(7) 0.0217(7) 0.0114(6) 0.0037(6) 0.0035(7)
C2_1 0.0250(9) 0.0210(8) 0.0199(8) 0.0084(6) -0.0051(7) 0.0012(7)
C3_1 0.0155(8) 0.0262(8) 0.0364(9) 0.0188(7) 0.0012(7) 0.0038(7)
C4_1 0.0293(10) 0.0196(8) 0.0255(8) 0.0095(6) 0.0082(7) 0.0094(7)
C5_1 0.0250(9) 0.0129(7) 0.0225(8) 0.0081(6) -0.0020(7) -0.0003(7)
Mn2 0.01356(11) 0.01473(11) 0.00999(10) 0.00261(8) 0.00076(9) 0.00066(9)
O3 0.0237(7) 0.0271(6) 0.0149(5) 0.0025(5) 0.0046(5) -0.0017(6)
C3 0.0145(8) 0.0180(7) 0.0159(7) 0.0033(6) 0.0012(6) -0.0002(6)
O4 0.0372(8) 0.0187(6) 0.0415(8) 0.0113(6) 0.0088(7) -0.0005(6)
C4 0.0173(8) 0.0225(8) 0.0165(7) 0.0038(6) 0.0025(6) -0.0011(7)
C1_2 0.0456(13) 0.0268(9) 0.0403(10) 0.0223(8) -0.0228(10) -0.0117(9)
C2_2 0.0262(10) 0.0328(9) 0.0240(8) 0.0128(7) 0.0038(7) 0.0133(8)
C3_2 0.0354(12) 0.0278(9) 0.0315(10) 0.0114(8) -0.0176(9) -0.0060(9)
C4_2 0.0517(14) 0.0497(13) 0.0135(8) 0.0070(8) -0.0004(9) 0.0251(11)
C5_2 0.0192(10) 0.1193(15) 0.0579(10) 0.0761(9) 0.0133(8) 0.0190(11)
Cu1 0.02046(10) 0.01214(8) 0.01118(8) 0.00206(7) 0.00189(7) 0.00076(8)
C1_3 0.0198(8) 0.0148(7) 0.0147(7) 0.0049(5) 0.0028(6) -0.0001(6)
N2_3 0.0255(8) 0.0133(6) 0.0134(6) 0.0027(5) 0.0029(6) 0.0008(6)
C3_3 0.0347(10) 0.0145(7) 0.0155(7) 0.0026(6) 0.0030(7) 0.0033(7)
C4_3 0.0334(10) 0.0131(7) 0.0143(7) 0.0002(6) 0.0025(7) -0.0004(7)
N5_3 0.0233(7) 0.0125(6) 0.0142(6) 0.0025(5) 0.0020(6) 0.0004(6)
C1_4 0.0294(10) 0.0162(7) 0.0161(7) 0.0063(6) -0.0009(7) -0.0011(7)
C2_4 0.0287(10) 0.0201(8) 0.0171(8) 0.0049(6) -0.0009(7) -0.0043(7)
C3_4 0.0385(11) 0.0259(9) 0.0167(8) 0.0076(7) 0.0015(8) -0.0073(8)
C4_4 0.0474(13) 0.0215(8) 0.0231(9) 0.0099(7) -0.0051(9) -0.0019(9)
C5_4 0.0460(13) 0.0391(11) 0.0324(10) 0.0178(9) 0.0030(10) 0.0165(10)
C6_4 0.0422(12) 0.0364(10) 0.0260(9) 0.0148(8) 0.0086(9) 0.0155(9)
C7_4 0.0689(18) 0.0414(11) 0.0274(10) 0.0197(9) -0.0029(11) 0.0053(12)
C1_5 0.0228(9) 0.0158(7) 0.0139(7) 0.0047(6) 0.0010(6) 0.0016(7)
C2_5 0.0202(8) 0.0186(7) 0.0159(7) 0.0056(6) 0.0008(6) -0.0021(7)
C3_5 0.0299(10) 0.0171(7) 0.0230(8) 0.0085(6) 0.0021(7) -0.0042(7)
C4_5 0.0449(13) 0.0225(8) 0.0306(10) 0.0134(7) -0.0104(9) -0.0010(9)
C5_5 0.0459(13) 0.0288(10) 0.0444(12) 0.0151(9) -0.0284(11) -0.0091(10)
C6_5 0.0346(11) 0.0194(8) 0.0331(10) 0.0084(8) -0.0132(9) -0.0076(8)
C7_5 0.078(2) 0.0346(11) 0.0577(14) 0.0282(10) -0.0322(14) -0.0079(13)
C1_6 0.047(2) 0.0593(15) 0.112(2) 0.0558(16) 0.0045(19) -0.0251(16)
C2_6 0.086(3) 0.0611(19) 0.091(2) 0.0417(17) 0.032(2) -0.003(2)
C3_6 0.102(4) 0.060(2) 0.084(3) 0.0337(18) 0.011(3) -0.028(2)
C4_6 0.036(2) 0.0398(14) 0.099(2) 0.0259(15) 0.0117(18) -0.0227(15)
C5_6 0.0305(19) 0.0692(19) 0.081(2) 0.0348(16) 0.0062(17) -0.0318(16)
C6_6 0.0305(19) 0.0692(19) 0.081(2) 0.0348(16) 0.0062(17) -0.0318(16)
C7_6 0.036(2) 0.0398(14) 0.099(2) 0.0259(15) 0.0117(18) -0.0227(15)
C8_6 0.102(4) 0.060(2) 0.084(3) 0.0337(18) 0.011(3) -0.028(2)
C9_6 0.086(3) 0.0611(19) 0.091(2) 0.0417(17) 0.032(2) -0.003(2)
C10_6 0.047(2) 0.0593(15) 0.112(2) 0.0558(16) 0.0045(19) -0.0251(16)
C1_7 0.061(2) 0.0690(18) 0.114(3) 0.0567(17) 0.028(2) 0.0179(18)
C2_7 0.077(3) 0.095(3) 0.084(3) 0.036(2) 0.020(2) 0.014(3)
C3_7 0.067(3) 0.101(3) 0.062(2) 0.027(2) 0.011(2) 0.005(2)
C4_7 0.0388(19) 0.0751(19) 0.093(2) 0.0454(17) 0.0131(17) 0.0131(16)
C5_7 0.0374(18) 0.0590(18) 0.084(2) 0.0311(16) 0.0117(17) -0.0011(16)
C6_7 0.0374(18) 0.0590(18) 0.084(2) 0.0311(16) 0.0117(17) -0.0011(16)
C7_7 0.0388(19) 0.0751(19) 0.093(2) 0.0454(17) 0.0131(17) 0.0131(16)
C8_7 0.067(3) 0.101(3) 0.062(2) 0.027(2) 0.011(2) 0.005(2)
C9_7 0.077(3) 0.095(3) 0.084(3) 0.036(2) 0.020(2) 0.014(3)
C10_7 0.061(2) 0.0690(18) 0.114(3) 0.0567(17) 0.028(2) 0.0179(18)

loop_
_atom_type_symbol
_atom_type_description
_atom_type_scat_dispersion_real
_atom_type_scat_dispersion_imag
_atom_type_scat_source
C C 0.0033 0.0016 'International Tables Vol C Tables 4.2.6.8 and 6.1.1.4'
H H 0.0000 0.0000 'International Tables Vol C Tables 4.2.6.8 and 6.1.1.4'
B B 0.0013 0.0007 'International Tables Vol C Tables 4.2.6.8 and 6.1.1.4'
N N 0.0061 0.0033 'International Tables Vol C Tables 4.2.6.8 and 6.1.1.4'
O O 0.0106 0.0060 'International Tables Vol C Tables 4.2.6.8 and 6.1.1.4'
Mn Mn 0.3368 0.7283 'International Tables Vol C Tables 4.2.6.8 and 6.1.1.4'
Cu Cu 0.3201 1.2651 'International Tables Vol C Tables 4.2.6.8 and 6.1.1.4'

loop_
_geom_angle_atom_site_label_1
_geom_angle_atom_site_label_2
_geom_angle_atom_site_label_3
_geom_angle
Mn2 B1 Mn1 174.90(11)
Mn2 B1 Cu1 89.21(8)
Mn1 B1 Cu1 86.28(7)
C1 Mn1 C2 90.82(9)
C1 Mn1 B1 80.39(9)
C2 Mn1 B1 102.66(9)
C1 Mn1 C2_1 154.11(9)
C2 Mn1 C2_1 92.74(8)
B1 Mn1 C2_1 123.56(9)
C1 Mn1 C1_1 147.22(7)
C2 Mn1 C1_1 121.95(8)
B1 Mn1 C1_1 90.53(8)
C2_1 Mn1 C1_1 38.45(7)
C1 Mn1 C5_1 109.70(8)
C2 Mn1 C5_1 157.14(8)
B1 Mn1 C5_1 90.96(8)
C2_1 Mn1 C5_1 64.40(7)
C1_1 Mn1 C5_1 38.52(7)
C1 Mn1 C4_1 95.03(8)
C2 Mn1 C4_1 132.88(9)
B1 Mn1 C4_1 124.42(8)
C2_1 Mn1 C4_1 64.26(8)
C1_1 Mn1 C4_1 64.38(8)
C5_1 Mn1 C4_1 38.46(8)
C1 Mn1 C3_1 115.50(9)
C2 Mn1 C3_1 98.34(8)
B1 Mn1 C3_1 153.50(9)
C2_1 Mn1 C3_1 38.63(8)
C1_1 Mn1 C3_1 64.46(8)
C5_1 Mn1 C3_1 64.24(8)
C4_1 Mn1 C3_1 38.09(7)
C1 Mn1 Cu1 104.49(6)
C2 Mn1 Cu1 61.47(6)
B1 Mn1 Cu1 48.13(5)
C2_1 Mn1 Cu1 99.71(6)
C1_1 Mn1 Cu1 91.96(5)
C5_1 Mn1 Cu1 119.77(6)
C4_1 Mn1 Cu1 156.12(6)
C3_1 Mn1 Cu1 135.66(6)
O1 C1 Mn1 179.17(18)
O2 C2 Mn1 169.26(18)
O2 C2 Cu1 113.49(14)
Mn1 C2 Cu1 77.25(7)
C2_1 C1_1 C5_1 107.99(18)
C2_1 C1_1 Mn1 70.62(12)
C5_1 C1_1 Mn1 71.10(12)
C2_1 C1_1 H1_1 126.0
C5_1 C1_1 H1_1 126.0
Mn1 C1_1 H1_1 123.9
C1_1 C2_1 C3_1 108.22(16)
C1_1 C2_1 Mn1 70.93(11)
C3_1 C2_1 Mn1 71.42(12)
C1_1 C2_1 H2_1 125.9
C3_1 C2_1 H2_1 125.9
Mn1 C2_1 H2_1 123.4
C4_1 C3_1 C2_1 107.68(18)
C4_1 C3_1 Mn1 70.83(12)
C2_1 C3_1 Mn1 69.95(12)
C4_1 C3_1 H3_1 126.2
C2_1 C3_1 H3_1 126.2
Mn1 C3_1 H3_1 124.7
C3_1 C4_1 C5_1 108.40(18)
C3_1 C4_1 Mn1 71.08(11)
C5_1 C4_1 Mn1 70.67(11)
C3_1 C4_1 H4_1 125.8
C5_1 C4_1 H4_1 125.8
Mn1 C4_1 H4_1 124.1
C1_1 C5_1 C4_1 107.71(16)
C1_1 C5_1 Mn1 70.38(11)
C4_1 C5_1 Mn1 70.87(11)
C1_1 C5_1 H5_1 126.1
C4_1 C5_1 H5_1 126.1
Mn1 C5_1 H5_1 124.2
C4 Mn2 C3 90.10(9)
C4 Mn2 B1 80.22(9)
C3 Mn2 B1 99.06(8)
C4 Mn2 C5_2 129.30(10)
C3 Mn2 C5_2 140.59(10)
B1 Mn2 C5_2 89.72(9)
C4 Mn2 C4_2 97.13(10)
C3 Mn2 C4_2 154.83(10)
B1 Mn2 C4_2 105.91(10)
C5_2 Mn2 C4_2 38.47(11)
C4 Mn2 C1_2 159.93(8)
C3 Mn2 C1_2 102.77(9)
B1 Mn2 C1_2 112.24(10)
C5_2 Mn2 C1_2 39.68(10)
C4_2 Mn2 C1_2 64.90(10)
C4 Mn2 C3_2 96.69(9)
C3 Mn2 C3_2 118.02(9)
B1 Mn2 C3_2 142.86(9)
C5_2 Mn2 C3_2 63.54(10)
C4_2 Mn2 C3_2 37.31(10)
C1_2 Mn2 C3_2 63.73(9)
C4 Mn2 C2_2 126.86(9)
C3 Mn2 C2_2 93.32(8)
B1 Mn2 C2_2 150.33(9)
C5_2 Mn2 C2_2 64.34(9)
C4_2 Mn2 C2_2 63.12(9)
C1_2 Mn2 C2_2 38.29(10)
C3_2 Mn2 C2_2 37.27(8)
C4 Mn2 Cu1 108.19(6)
C3 Mn2 Cu1 62.77(6)
B1 Mn2 Cu1 46.73(5)
C5_2 Mn2 Cu1 99.42(7)
C4_2 Mn2 Cu1 135.51(8)
C1_2 Mn2 Cu1 91.49(6)
C3_2 Mn2 Cu1 155.11(6)
C2_2 Mn2 Cu1 120.29(6)
O3 C3 Mn2 170.25(16)
O3 C3 Cu1 112.24(13)
Mn2 C3 Cu1 77.36(7)
O4 C4 Mn2 179.8(2)
C2_2 C1_2 C5_2 105.85(19)
C2_2 C1_2 Mn2 71.38(13)
C5_2 C1_2 Mn2 69.65(14)
C2_2 C1_2 H1_2 127.1
C5_2 C1_2 H1_2 127.1
Mn2 C1_2 H1_2 123.6
C3_2 C2_2 C1_2 108.8(2)
C3_2 C2_2 Mn2 71.04(13)
C1_2 C2_2 Mn2 70.32(13)
C3_2 C2_2 H2_2 125.6
C1_2 C2_2 H2_2 125.6
Mn2 C2_2 H2_2 124.6
C4_2 C3_2 C2_2 109.8(2)
C4_2 C3_2 Mn2 70.78(14)
C2_2 C3_2 Mn2 71.69(13)
C4_2 C3_2 H3_2 125.1
C2_2 C3_2 H3_2 125.1
Mn2 C3_2 H3_2 124.0
C3_2 C4_2 C5_2 108.5(2)
C3_2 C4_2 Mn2 71.92(13)
C5_2 C4_2 Mn2 70.57(13)
C3_2 C4_2 H4_2 125.7
C5_2 C4_2 H4_2 125.7
Mn2 C4_2 H4_2 123.4
C4_2 C5_2 C1_2 107.0(2)
C4_2 C5_2 Mn2 70.96(15)
C1_2 C5_2 Mn2 70.67(14)
C4_2 C5_2 H5_2 126.5
C1_2 C5_2 H5_2 126.5
Mn2 C5_2 H5_2 123.5
C1_3 Cu1 B1 175.28(8)
C1_3 Cu1 C2 102.50(7)
B1 Cu1 C2 82.04(7)
C1_3 Cu1 C3 98.76(7)
B1 Cu1 C3 76.87(7)
C2 Cu1 C3 157.81(6)
C1_3 Cu1 Mn1 139.09(6)
B1 Cu1 Mn1 45.59(6)
C2 Cu1 Mn1 41.28(4)
C3 Cu1 Mn1 116.62(4)
C1_3 Cu1 Mn2 131.23(6)
B1 Cu1 Mn2 44.06(6)
C2 Cu1 Mn2 123.24(5)
C3 Cu1 Mn2 39.86(4)
Mn1 Cu1 Mn2 89.63(2)
N2_3 C1_3 N5_3 103.25(14)
N2_3 C1_3 Cu1 128.02(13)
N5_3 C1_3 Cu1 128.59(14)
C1_3 N2_3 C3_3 111.96(16)
C1_3 N2_3 C1_4 124.46(15)
C3_3 N2_3 C1_4 123.43(16)
C4_3 C3_3 N2_3 106.42(16)
C4_3 C3_3 H3_3 126.8
N2_3 C3_3 H3_3 126.8
C3_3 C4_3 N5_3 106.45(16)
C3_3 C4_3 H4_3 126.8
N5_3 C4_3 H4_3 126.8
C1_3 N5_3 C4_3 111.91(16)
C1_3 N5_3 C1_5 125.02(14)
C4_3 N5_3 C1_5 123.07(15)
C2_4 C1_4 C6_4 120.6(2)
C2_4 C1_4 N2_3 119.80(19)
C6_4 C1_4 N2_3 119.46(19)
C1_4 C2_4 C3_4 119.0(2)
C1_4 C2_4 H2_4 120.5
C3_4 C2_4 H2_4 120.5
C4_4 C3_4 C2_4 121.3(2)
C4_4 C3_4 H3_4 119.3
C2_4 C3_4 H3_4 119.3
C5_4 C4_4 C3_4 118.4(2)
C5_4 C4_4 C7_4 120.2(2)
C3_4 C4_4 C7_4 121.4(2)
C4_4 C5_4 C6_4 121.5(2)
C4_4 C5_4 H5_4 119.3
C6_4 C5_4 H5_4 119.3
C1_4 C6_4 C5_4 119.2(2)
C1_4 C6_4 H6_4 120.4
C5_4 C6_4 H6_4 120.4
C4_4 C7_4 H7A_4 109.5
C4_4 C7_4 H7B_4 109.5
H7A_4 C7_4 H7B_4 109.5
C4_4 C7_4 H7C_4 109.5
H7A_4 C7_4 H7C_4 109.5
H7B_4 C7_4 H7C_4 109.5
C2_5 C1_5 C6_5 120.87(19)
C2_5 C1_5 N5_3 119.96(17)
C6_5 C1_5 N5_3 119.12(17)
C1_5 C2_5 C3_5 119.17(17)
C1_5 C2_5 H2_5 120.4
C3_5 C2_5 H2_5 120.4
C4_5 C3_5 C2_5 121.26(18)
C4_5 C3_5 H3_5 119.4
C2_5 C3_5 H3_5 119.4
C3_5 C4_5 C5_5 118.2(2)
C3_5 C4_5 C7_5 120.3(2)
C5_5 C4_5 C7_5 121.5(2)
C6_5 C5_5 C4_5 121.5(2)
C6_5 C5_5 H5_5 119.2
C4_5 C5_5 H5_5 119.2
C5_5 C6_5 C1_5 118.9(2)
C5_5 C6_5 H6_5 120.5
C1_5 C6_5 H6_5 120.5
C4_5 C7_5 H7A_5 109.5
C4_5 C7_5 H7B_5 109.5
H7A_5 C7_5 H7B_5 109.5
C4_5 C7_5 H7C_5 109.5
H7A_5 C7_5 H7C_5 109.5
H7B_5 C7_5 H7C_5 109.5
C2_6 C1_6 C6_6 120.0
C2_6 C1_6 H1_6 120.0
C6_6 C1_6 H1_6 120.0
C1_6 C2_6 C3_6 120.0
C1_6 C2_6 H2_6 120.0
C3_6 C2_6 H2_6 120.0
C2_6 C3_6 C4_6 120.0
C2_6 C3_6 H3_6 120.0
C4_6 C3_6 H3_6 120.0
C5_6 C4_6 C3_6 120.0
C5_6 C4_6 H4_6 120.0
C3_6 C4_6 H4_6 120.0
C4_6 C5_6 C6_6 120.0
C4_6 C5_6 C10_6 120.0
C6_6 C5_6 C10_6 120.0
C7_6 C6_6 C5_6 120.0
C7_6 C6_6 C1_6 120.0
C5_6 C6_6 C1_6 120.0
C6_6 C7_6 C8_6 120.0
C6_6 C7_6 H7_6 120.0
C8_6 C7_6 H7_6 120.0
C7_6 C8_6 C9_6 120.0
C7_6 C8_6 H8_6 120.0
C9_6 C8_6 H8_6 120.0
C10_6 C9_6 C8_6 120.0
C10_6 C9_6 H9_6 120.0
C8_6 C9_6 H9_6 120.0
C9_6 C10_6 C5_6 120.0
C9_6 C10_6 H10_6 120.0
C5_6 C10_6 H10_6 120.0
C2_7 C1_7 C6_7 120.0
C2_7 C1_7 H1_7 120.0
C6_7 C1_7 H1_7 120.0
C1_7 C2_7 C3_7 120.0
C1_7 C2_7 H2_7 120.0
C3_7 C2_7 H2_7 120.0
C4_7 C3_7 C2_7 120.0
C4_7 C3_7 H3_7 120.0
C2_7 C3_7 H3_7 120.0
C3_7 C4_7 C5_7 120.0
C3_7 C4_7 H4_7 120.0
C5_7 C4_7 H4_7 120.0
C6_7 C5_7 C4_7 120.0
C6_7 C5_7 C10_7 120.0
C4_7 C5_7 C10_7 120.0
C7_7 C6_7 C5_7 120.0
C7_7 C6_7 C1_7 120.0
C5_7 C6_7 C1_7 120.0
C6_7 C7_7 C8_7 120.0
C6_7 C7_7 H7_7 120.0
C8_7 C7_7 H7_7 120.0
C9_7 C8_7 C7_7 120.0
C9_7 C8_7 H8_7 120.0
C7_7 C8_7 H8_7 120.0
C8_7 C9_7 C10_7 120.0
C8_7 C9_7 H9_7 120.0
C10_7 C9_7 H9_7 120.0
C9_7 C10_7 C5_7 120.0
C9_7 C10_7 H10_7 120.0
C5_7 C10_7 H10_7 120.0

loop_
_geom_bond_atom_site_label_1
_geom_bond_atom_site_label_2
_geom_bond_distance
B1 Mn2 1.891(2)
B1 Mn1 1.899(2)
B1 Cu1 1.9797(18)
Mn1 C1 1.774(2)
Mn1 C2 1.7945(19)
Mn1 C2_1 2.142(2)
Mn1 C1_1 2.146(2)
Mn1 C5_1 2.1559(19)
Mn1 C4_1 2.159(2)
Mn1 C3_1 2.162(2)
Mn1 Cu1 2.6529(6)
O1 C1 1.161(3)
O2 C2 1.166(2)
C2 Cu1 2.390(2)
C1_1 C2_1 1.412(3)
C1_1 C5_1 1.419(3)
C1_1 H1_1 0.9500
C2_1 C3_1 1.424(3)
C2_1 H2_1 0.9500
C3_1 C4_1 1.410(3)
C3_1 H3_1 0.9500
C4_1 C5_1 1.421(3)
C4_1 H4_1 0.9500
C5_1 H5_1 0.9500
Mn2 C4 1.768(2)
Mn2 C3 1.7858(19)
Mn2 C5_2 2.131(3)
Mn2 C4_2 2.136(2)
Mn2 C1_2 2.145(2)
Mn2 C3_2 2.150(2)
Mn2 C2_2 2.158(2)
Mn2 Cu1 2.7186(6)
O3 C3 1.169(2)
C3 Cu1 2.4774(19)
O4 C4 1.160(3)
C1_2 C2_2 1.411(4)
C1_2 C5_2 1.451(4)
C1_2 H1_2 0.9500
C2_2 C3_2 1.377(3)
C2_2 H2_2 0.9500
C3_2 C4_2 1.371(4)
C3_2 H3_2 0.9500
C4_2 C5_2 1.406(4)
C4_2 H4_2 0.9500
C5_2 H5_2 0.9500
Cu1 C1_3 1.9409(17)
C1_3 N2_3 1.361(2)
C1_3 N5_3 1.362(2)
N2_3 C3_3 1.389(2)
N2_3 C1_4 1.434(3)
C3_3 C4_3 1.349(3)
C3_3 H3_3 0.9500
C4_3 N5_3 1.389(2)
C4_3 H4_3 0.9500
N5_3 C1_5 1.431(3)
C1_4 C2_4 1.385(3)
C1_4 C6_4 1.386(3)
C2_4 C3_4 1.397(3)
C2_4 H2_4 0.9500
C3_4 C4_4 1.388(4)
C3_4 H3_4 0.9500
C4_4 C5_4 1.381(4)
C4_4 C7_4 1.514(3)
C5_4 C6_4 1.393(3)
C5_4 H5_4 0.9500
C6_4 H6_4 0.9500
C7_4 H7A_4 0.9800
C7_4 H7B_4 0.9800
C7_4 H7C_4 0.9800
C1_5 C2_5 1.386(3)
C1_5 C6_5 1.386(3)
C2_5 C3_5 1.388(3)
C2_5 H2_5 0.9500
C3_5 C4_5 1.387(3)
C3_5 H3_5 0.9500
C4_5 C5_5 1.394(3)
C4_5 C7_5 1.513(4)
C5_5 C6_5 1.384(3)
C5_5 H5_5 0.9500
C6_5 H6_5 0.9500
C7_5 H7A_5 0.9800
C7_5 H7B_5 0.9800
C7_5 H7C_5 0.9800
C1_6 C2_6 1.3900
C1_6 C6_6 1.3900
C1_6 H1_6 0.9500
C2_6 C3_6 1.3900
C2_6 H2_6 0.9500
C3_6 C4_6 1.3900
C3_6 H3_6 0.9500
C4_6 C5_6 1.3900
C4_6 H4_6 0.9500
C5_6 C6_6 1.3900
C5_6 C10_6 1.3900
C6_6 C7_6 1.3900
C7_6 C8_6 1.3900
C7_6 H7_6 0.9500
C8_6 C9_6 1.3900
C8_6 H8_6 0.9500
C9_6 C10_6 1.3900
C9_6 H9_6 0.9500
C10_6 H10_6 0.9500
C1_7 C2_7 1.3900
C1_7 C6_7 1.3900
C1_7 H1_7 0.9500
C2_7 C3_7 1.3900
C2_7 H2_7 0.9500
C3_7 C4_7 1.3900
C3_7 H3_7 0.9500
C4_7 C5_7 1.3900
C4_7 H4_7 0.9500
C5_7 C6_7 1.3900
C5_7 C10_7 1.3900
C6_7 C7_7 1.3900
C7_7 C8_7 1.3900
C7_7 H7_7 0.9500
C8_7 C9_7 1.3900
C8_7 H8_7 0.9500
C9_7 C10_7 1.3900
C9_7 H9_7 0.9500
C10_7 H10_7 0.9500

loop_
_geom_torsion_atom_site_label_1
_geom_torsion_atom_site_label_2
_geom_torsion_atom_site_label_3
_geom_torsion_atom_site_label_4
_geom_torsion
Cu1 B1 Mn1 C1 119.50(9)
Cu1 B1 Mn1 C2 30.83(10)
Cu1 B1 Mn1 C2_1 -71.17(10)
Cu1 B1 Mn1 C1_1 -92.16(8)
Cu1 B1 Mn1 C5_1 -130.68(8)
Cu1 B1 Mn1 C4_1 -150.97(8)
Cu1 B1 Mn1 C3_1 -110.78(16)
C1 Mn1 C2 Cu1 -106.08(7)
B1 Mn1 C2 Cu1 -25.74(8)
C2_1 Mn1 C2 Cu1 99.57(7)
C1_1 Mn1 C2 Cu1 72.96(9)
C5_1 Mn1 C2 Cu1 99.5(2)
C4_1 Mn1 C2 Cu1 156.28(9)
C3_1 Mn1 C2 Cu1 137.99(7)
C1 Mn1 C1_1 C2_1 -135.77(15)
C2 Mn1 C1_1 C2_1 46.00(14)
B1 Mn1 C1_1 C2_1 151.32(12)
C5_1 Mn1 C1_1 C2_1 -117.80(17)
C4_1 Mn1 C1_1 C2_1 -80.18(12)
C3_1 Mn1 C1_1 C2_1 -37.76(11)
Cu1 Mn1 C1_1 C2_1 103.20(11)
C1 Mn1 C1_1 C5_1 -18.0(2)
C2 Mn1 C1_1 C5_1 163.81(12)
B1 Mn1 C1_1 C5_1 -90.88(12)
C2_1 Mn1 C1_1 C5_1 117.80(17)
C4_1 Mn1 C1_1 C5_1 37.63(12)
C3_1 Mn1 C1_1 C5_1 80.04(12)
Cu1 Mn1 C1_1 C5_1 -139.00(11)
C5_1 C1_1 C2_1 C3_1 0.4(2)
Mn1 C1_1 C2_1 C3_1 62.05(15)
C5_1 C1_1 C2_1 Mn1 -61.62(14)
C1 Mn1 C2_1 C1_1 120.11(19)
C2 Mn1 C2_1 C1_1 -142.33(12)
B1 Mn1 C2_1 C1_1 -35.16(14)
C5_1 Mn1 C2_1 C1_1 37.65(11)
C4_1 Mn1 C2_1 C1_1 80.51(12)
C3_1 Mn1 C2_1 C1_1 117.73(16)
Cu1 Mn1 C2_1 C1_1 -80.81(10)
C1 Mn1 C2_1 C3_1 2.4(2)
C2 Mn1 C2_1 C3_1 99.94(12)
B1 Mn1 C2_1 C3_1 -152.89(11)
C1_1 Mn1 C2_1 C3_1 -117.73(16)
C5_1 Mn1 C2_1 C3_1 -80.08(12)
C4_1 Mn1 C2_1 C3_1 -37.21(11)
Cu1 Mn1 C2_1 C3_1 161.46(10)
C1_1 C2_1 C3_1 C4_1 -0.6(2)
Mn1 C2_1 C3_1 C4_1 61.11(15)
C1_1 C2_1 C3_1 Mn1 -61.73(14)
C1 Mn1 C3_1 C4_1 63.18(15)
C2 Mn1 C3_1 C4_1 158.11(14)
B1 Mn1 C3_1 C4_1 -59.7(2)
C2_1 Mn1 C3_1 C4_1 -117.98(18)
C1_1 Mn1 C3_1 C4_1 -80.38(13)
C5_1 Mn1 C3_1 C4_1 -37.45(13)
Cu1 Mn1 C3_1 C4_1 -144.61(11)
C1 Mn1 C3_1 C2_1 -178.85(11)
C2 Mn1 C3_1 C2_1 -83.92(13)
B1 Mn1 C3_1 C2_1 58.3(2)
C1_1 Mn1 C3_1 C2_1 37.60(11)
C5_1 Mn1 C3_1 C2_1 80.52(12)
C4_1 Mn1 C3_1 C2_1 117.98(18)
Cu1 Mn1 C3_1 C2_1 -26.64(14)
C2_1 C3_1 C4_1 C5_1 0.6(2)
Mn1 C3_1 C4_1 C5_1 61.13(14)
C2_1 C3_1 C4_1 Mn1 -60.55(14)
C1 Mn1 C4_1 C3_1 -126.04(14)
C2 Mn1 C4_1 C3_1 -30.23(18)
B1 Mn1 C4_1 C3_1 152.17(13)
C2_1 Mn1 C4_1 C3_1 37.74(13)
C1_1 Mn1 C4_1 C3_1 80.60(14)
C5_1 Mn1 C4_1 C3_1 118.28(18)
Cu1 Mn1 C4_1 C3_1 88.96(18)
C1 Mn1 C4_1 C5_1 115.67(12)
C2 Mn1 C4_1 C5_1 -148.51(13)
B1 Mn1 C4_1 C5_1 33.88(15)
C2_1 Mn1 C4_1 C5_1 -80.55(13)
C1_1 Mn1 C4_1 C5_1 -37.69(11)
C3_1 Mn1 C4_1 C5_1 -118.28(18)
Cu1 Mn1 C4_1 C5_1 -29.3(2)
C2_1 C1_1 C5_1 C4_1 -0.1(2)
Mn1 C1_1 C5_1 C4_1 -61.38(14)
C2_1 C1_1 C5_1 Mn1 61.32(14)
C3_1 C4_1 C5_1 C1_1 -0.3(2)
Mn1 C4_1 C5_1 C1_1 61.07(13)
C3_1 C4_1 C5_1 Mn1 -61.39(15)
C1 Mn1 C5_1 C1_1 169.78(12)
C2 Mn1 C5_1 C1_1 -37.5(3)
B1 Mn1 C5_1 C1_1 89.65(12)
C2_1 Mn1 C5_1 C1_1 -37.58(12)
C4_1 Mn1 C5_1 C1_1 -117.74(16)
C3_1 Mn1 C5_1 C1_1 -80.64(13)
Cu1 Mn1 C5_1 C1_1 49.06(12)
C1 Mn1 C5_1 C4_1 -72.48(13)
C2 Mn1 C5_1 C4_1 80.2(2)
B1 Mn1 C5_1 C4_1 -152.62(12)
C2_1 Mn1 C5_1 C4_1 80.15(13)
C1_1 Mn1 C5_1 C4_1 117.73(16)
C3_1 Mn1 C5_1 C4_1 37.09(12)
Cu1 Mn1 C5_1 C4_1 166.80(10)
Cu1 B1 Mn2 C4 126.68(9)
Cu1 B1 Mn2 C3 38.15(9)
Cu1 B1 Mn2 C5_2 -103.26(10)
Cu1 B1 Mn2 C4_2 -138.63(9)
Cu1 B1 Mn2 C1_2 -69.73(10)
Cu1 B1 Mn2 C3_2 -145.14(12)
Cu1 B1 Mn2 C2_2 -75.33(17)
C4 Mn2 C3 Cu1 -110.50(7)
B1 Mn2 C3 Cu1 -30.39(7)
C5_2 Mn2 C3 Cu1 70.35(14)
C4_2 Mn2 C3 Cu1 142.3(2)
C1_2 Mn2 C3 Cu1 85.03(8)
C3_2 Mn2 C3 Cu1 151.86(8)
C2_2 Mn2 C3 Cu1 122.57(7)
C4 Mn2 C1_2 C2_2 -49.8(3)
C3 Mn2 C1_2 C2_2 78.98(13)
B1 Mn2 C1_2 C2_2 -175.53(12)
C5_2 Mn2 C1_2 C2_2 -115.62(18)
C4_2 Mn2 C1_2 C2_2 -77.75(14)
C3_2 Mn2 C1_2 C2_2 -36.19(13)
Cu1 Mn2 C1_2 C2_2 141.37(12)
C4 Mn2 C1_2 C5_2 65.9(3)
C3 Mn2 C1_2 C5_2 -165.40(14)
B1 Mn2 C1_2 C5_2 -59.91(15)
C4_2 Mn2 C1_2 C5_2 37.87(15)
C3_2 Mn2 C1_2 C5_2 79.43(15)
C2_2 Mn2 C1_2 C5_2 115.62(18)
Cu1 Mn2 C1_2 C5_2 -103.01(13)
C5_2 C1_2 C2_2 C3_2 -0.6(3)
Mn2 C1_2 C2_2 C3_2 60.90(17)
C5_2 C1_2 C2_2 Mn2 -61.50(16)
C4 Mn2 C2_2 C3_2 41.87(19)
C3 Mn2 C2_2 C3_2 134.49(16)
B1 Mn2 C2_2 C3_2 -110.64(19)
C5_2 Mn2 C2_2 C3_2 -79.33(17)
C4_2 Mn2 C2_2 C3_2 -36.24(16)
C1_2 Mn2 C2_2 C3_2 -119.0(2)
Cu1 Mn2 C2_2 C3_2 -165.30(13)
C4 Mn2 C2_2 C1_2 160.89(13)
C3 Mn2 C2_2 C1_2 -106.49(14)
B1 Mn2 C2_2 C1_2 8.4(2)
C5_2 Mn2 C2_2 C1_2 39.69(14)
C4_2 Mn2 C2_2 C1_2 82.78(16)
C3_2 Mn2 C2_2 C1_2 119.0(2)
Cu1 Mn2 C2_2 C1_2 -46.28(14)
C1_2 C2_2 C3_2 C4_2 0.4(3)
Mn2 C2_2 C3_2 C4_2 60.82(18)
C1_2 C2_2 C3_2 Mn2 -60.45(16)
C4 Mn2 C3_2 C4_2 92.99(16)
C3 Mn2 C3_2 C4_2 -173.31(15)
B1 Mn2 C3_2 C4_2 10.4(2)
C5_2 Mn2 C3_2 C4_2 -37.85(16)
C1_2 Mn2 C3_2 C4_2 -82.36(18)
C2_2 Mn2 C3_2 C4_2 -119.5(2)
Cu1 Mn2 C3_2 C4_2 -88.2(2)
C4 Mn2 C3_2 C2_2 -147.47(15)
C3 Mn2 C3_2 C2_2 -53.78(18)
B1 Mn2 C3_2 C2_2 129.90(17)
C5_2 Mn2 C3_2 C2_2 81.69(17)
C4_2 Mn2 C3_2 C2_2 119.5(2)
C1_2 Mn2 C3_2 C2_2 37.18(15)
Cu1 Mn2 C3_2 C2_2 31.4(3)
C2_2 C3_2 C4_2 C5_2 0.0(3)
Mn2 C3_2 C4_2 C5_2 61.41(17)
C2_2 C3_2 C4_2 Mn2 -61.38(17)
C4 Mn2 C4_2 C3_2 -91.70(16)
C3 Mn2 C4_2 C3_2 14.0(3)
B1 Mn2 C4_2 C3_2 -173.51(14)
C5_2 Mn2 C4_2 C3_2 118.0(2)
C1_2 Mn2 C4_2 C3_2 78.96(16)
C2_2 Mn2 C4_2 C3_2 36.20(14)
Cu1 Mn2 C4_2 C3_2 143.11(12)
C4 Mn2 C4_2 C5_2 150.29(15)
C3 Mn2 C4_2 C5_2 -104.0(3)
B1 Mn2 C4_2 C5_2 68.48(16)
C1_2 Mn2 C4_2 C5_2 -39.05(15)
C3_2 Mn2 C4_2 C5_2 -118.0(2)
C2_2 Mn2 C4_2 C5_2 -81.81(16)
Cu1 Mn2 C4_2 C5_2 25.10(19)
C3_2 C4_2 C5_2 C1_2 -0.4(3)
Mn2 C4_2 C5_2 C1_2 61.86(17)
C3_2 C4_2 C5_2 Mn2 -62.27(18)
C2_2 C1_2 C5_2 C4_2 0.6(3)
Mn2 C1_2 C5_2 C4_2 -62.04(17)
C2_2 C1_2 C5_2 Mn2 62.66(16)
C4 Mn2 C5_2 C4_2 -39.46(19)
C3 Mn2 C5_2 C4_2 139.46(16)
B1 Mn2 C5_2 C4_2 -116.54(16)
C1_2 Mn2 C5_2 C4_2 116.7(2)
C3_2 Mn2 C5_2 C4_2 36.71(15)
C2_2 Mn2 C5_2 C4_2 78.37(15)
Cu1 Mn2 C5_2 C4_2 -162.46(14)
C4 Mn2 C5_2 C1_2 -156.13(14)
C3 Mn2 C5_2 C1_2 22.8(2)
B1 Mn2 C5_2 C1_2 126.79(14)
C4_2 Mn2 C5_2 C1_2 -116.7(2)
C3_2 Mn2 C5_2 C1_2 -79.97(14)
C2_2 Mn2 C5_2 C1_2 -38.31(13)
Cu1 Mn2 C5_2 C1_2 80.87(13)
Mn2 B1 Cu1 C2 160.10(9)
Mn1 B1 Cu1 C2 -22.28(7)
Mn2 B1 Cu1 C3 -26.84(7)
Mn1 B1 Cu1 C3 150.78(9)
Mn2 B1 Cu1 Mn1 -177.62(12)
Mn1 B1 Cu1 Mn2 177.62(12)
O2 C2 Cu1 C1_3 22.72(18)
Mn1 C2 Cu1 C1_3 -157.03(8)
O2 C2 Cu1 B1 -156.01(18)
Mn1 C2 Cu1 B1 24.23(8)
O2 C2 Cu1 C3 -174.18(15)
Mn1 C2 Cu1 C3 6.1(2)
O2 C2 Cu1 Mn1 179.8(2)
O2 C2 Cu1 Mn2 -139.57(14)
Mn1 C2 Cu1 Mn2 40.67(9)
O3 C3 Cu1 C1_3 32.95(16)
Mn2 C3 Cu1 C1_3 -148.87(8)
O3 C3 Cu1 B1 -148.85(17)
Mn2 C3 Cu1 B1 29.34(8)
O3 C3 Cu1 C2 -130.36(18)
Mn2 C3 Cu1 C2 47.8(2)
O3 C3 Cu1 Mn1 -125.89(14)
Mn2 C3 Cu1 Mn1 52.30(7)
O3 C3 Cu1 Mn2 -178.18(19)
C1 Mn1 Cu1 C1_3 118.47(11)
C2 Mn1 Cu1 C1_3 35.57(12)
B1 Mn1 Cu1 C1_3 -179.12(12)
C2_1 Mn1 Cu1 C1_3 -52.26(11)
C1_1 Mn1 Cu1 C1_3 -90.16(10)
C5_1 Mn1 Cu1 C1_3 -118.24(11)
C4_1 Mn1 Cu1 C1_3 -97.70(16)
C3_1 Mn1 Cu1 C1_3 -35.77(12)
C1 Mn1 Cu1 B1 -62.42(11)
C2 Mn1 Cu1 B1 -145.31(11)
C2_1 Mn1 Cu1 B1 126.85(10)
C1_1 Mn1 Cu1 B1 88.96(10)
C5_1 Mn1 Cu1 B1 60.87(11)
C4_1 Mn1 Cu1 B1 81.42(16)
C3_1 Mn1 Cu1 B1 143.35(12)
C1 Mn1 Cu1 C2 82.90(10)
B1 Mn1 Cu1 C2 145.31(11)
C2_1 Mn1 Cu1 C2 -87.84(9)
C1_1 Mn1 Cu1 C2 -125.73(9)
C5_1 Mn1 Cu1 C2 -153.81(9)
C4_1 Mn1 Cu1 C2 -133.27(15)
C3_1 Mn1 Cu1 C2 -71.34(11)
C1 Mn1 Cu1 C3 -94.54(8)
C2 Mn1 Cu1 C3 -177.44(9)
B1 Mn1 Cu1 C3 -32.13(10)
C2_1 Mn1 Cu1 C3 94.72(8)
C1_1 Mn1 Cu1 C3 56.83(7)
C5_1 Mn1 Cu1 C3 28.74(8)
C4_1 Mn1 Cu1 C3 49.29(14)
C3_1 Mn1 Cu1 C3 111.22(10)
C1 Mn1 Cu1 Mn2 -64.07(6)
C2 Mn1 Cu1 Mn2 -146.97(7)
B1 Mn1 Cu1 Mn2 -1.66(9)
C2_1 Mn1 Cu1 Mn2 125.20(6)
C1_1 Mn1 Cu1 Mn2 87.30(5)
C5_1 Mn1 Cu1 Mn2 59.22(6)
C4_1 Mn1 Cu1 Mn2 79.76(14)
C3_1 Mn1 Cu1 Mn2 141.69(8)
C4 Mn2 Cu1 C1_3 123.20(10)
C3 Mn2 Cu1 C1_3 42.81(11)
B1 Mn2 Cu1 C1_3 179.49(12)
C5_2 Mn2 Cu1 C1_3 -99.89(11)
C4_2 Mn2 Cu1 C1_3 -115.41(13)
C1_2 Mn2 Cu1 C1_3 -60.80(11)
C3_2 Mn2 Cu1 C1_3 -55.60(19)
C2_2 Mn2 Cu1 C1_3 -34.19(11)
C4 Mn2 Cu1 B1 -56.29(11)
C3 Mn2 Cu1 B1 -136.68(11)
C5_2 Mn2 Cu1 B1 80.62(12)
C4_2 Mn2 Cu1 B1 65.10(14)
C1_2 Mn2 Cu1 B1 119.71(12)
C3_2 Mn2 Cu1 B1 124.9(2)
C2_2 Mn2 Cu1 B1 146.32(12)
C4 Mn2 Cu1 C2 -80.06(9)
C3 Mn2 Cu1 C2 -160.45(9)
B1 Mn2 Cu1 C2 -23.77(11)
C5_2 Mn2 Cu1 C2 56.85(10)
C4_2 Mn2 Cu1 C2 41.33(12)
C1_2 Mn2 Cu1 C2 95.94(10)
C3_2 Mn2 Cu1 C2 101.14(18)
C2_2 Mn2 Cu1 C2 122.56(9)
C4 Mn2 Cu1 C3 80.39(10)
B1 Mn2 Cu1 C3 136.68(11)
C5_2 Mn2 Cu1 C3 -142.70(10)
C4_2 Mn2 Cu1 C3 -158.22(12)
C1_2 Mn2 Cu1 C3 -103.61(10)
C3_2 Mn2 Cu1 C3 -98.41(19)
C2_2 Mn2 Cu1 C3 -76.99(10)
C4 Mn2 Cu1 Mn1 -54.59(7)
C3 Mn2 Cu1 Mn1 -134.98(7)
B1 Mn2 Cu1 Mn1 1.70(9)
C5_2 Mn2 Cu1 Mn1 82.32(8)
C4_2 Mn2 Cu1 Mn1 66.80(10)
C1_2 Mn2 Cu1 Mn1 121.41(8)
C3_2 Mn2 Cu1 Mn1 126.61(17)
C2_2 Mn2 Cu1 Mn1 148.03(7)
C2 Cu1 C1_3 N2_3 -104.25(18)
C3 Cu1 C1_3 N2_3 82.12(18)
Mn1 Cu1 C1_3 N2_3 -127.40(15)
Mn2 Cu1 C1_3 N2_3 56.0(2)
C2 Cu1 C1_3 N5_3 80.71(19)
C3 Cu1 C1_3 N5_3 -92.91(18)
Mn1 Cu1 C1_3 N5_3 57.6(2)
Mn2 Cu1 C1_3 N5_3 -119.06(16)
N5_3 C1_3 N2_3 C3_3 1.0(2)
Cu1 C1_3 N2_3 C3_3 -175.04(15)
N5_3 C1_3 N2_3 C1_4 -174.69(18)
Cu1 C1_3 N2_3 C1_4 9.3(3)
C1_3 N2_3 C3_3 C4_3 -1.0(2)
C1_4 N2_3 C3_3 C4_3 174.74(19)
N2_3 C3_3 C4_3 N5_3 0.5(2)
N2_3 C1_3 N5_3 C4_3 -0.6(2)
Cu1 C1_3 N5_3 C4_3 175.35(15)
N2_3 C1_3 N5_3 C1_5 -179.96(18)
Cu1 C1_3 N5_3 C1_5 -4.0(3)
C3_3 C4_3 N5_3 C1_3 0.1(2)
C3_3 C4_3 N5_3 C1_5 179.41(19)
C1_3 N2_3 C1_4 C2_4 48.9(3)
C3_3 N2_3 C1_4 C2_4 -126.3(2)
C1_3 N2_3 C1_4 C6_4 -134.4(2)
C3_3 N2_3 C1_4 C6_4 50.4(3)
C6_4 C1_4 C2_4 C3_4 0.4(3)
N2_3 C1_4 C2_4 C3_4 177.08(17)
C1_4 C2_4 C3_4 C4_4 -0.6(3)
C2_4 C3_4 C4_4 C5_4 0.6(3)
C2_4 C3_4 C4_4 C7_4 179.9(2)
C3_4 C4_4 C5_4 C6_4 -0.5(4)
C7_4 C4_4 C5_4 C6_4 -179.8(2)
C2_4 C1_4 C6_4 C5_4 -0.3(3)
N2_3 C1_4 C6_4 C5_4 -176.9(2)
C4_4 C5_4 C6_4 C1_4 0.3(4)
C1_3 N5_3 C1_5 C2_5 49.6(3)
C4_3 N5_3 C1_5 C2_5 -129.6(2)
C1_3 N5_3 C1_5 C6_5 -132.9(2)
C4_3 N5_3 C1_5 C6_5 47.9(3)
C6_5 C1_5 C2_5 C3_5 -0.6(3)
N5_3 C1_5 C2_5 C3_5 176.86(18)
C1_5 C2_5 C3_5 C4_5 -1.2(3)
C2_5 C3_5 C4_5 C5_5 2.6(4)
C2_5 C3_5 C4_5 C7_5 -177.4(2)
C3_5 C4_5 C5_5 C6_5 -2.4(4)
C7_5 C4_5 C5_5 C6_5 177.6(3)
C4_5 C5_5 C6_5 C1_5 0.8(4)
C2_5 C1_5 C6_5 C5_5 0.8(4)
N5_3 C1_5 C6_5 C5_5 -176.7(2)
C6_6 C1_6 C2_6 C3_6 0.0
C1_6 C2_6 C3_6 C4_6 0.0
C2_6 C3_6 C4_6 C5_6 0.0
C3_6 C4_6 C5_6 C6_6 0.0
C3_6 C4_6 C5_6 C10_6 180.0
C4_6 C5_6 C6_6 C7_6 180.0
C10_6 C5_6 C6_6 C7_6 0.0
C4_6 C5_6 C6_6 C1_6 0.0
C10_6 C5_6 C6_6 C1_6 180.0
C2_6 C1_6 C6_6 C7_6 180.0
C2_6 C1_6 C6_6 C5_6 0.0
C5_6 C6_6 C7_6 C8_6 0.0
C1_6 C6_6 C7_6 C8_6 180.0
C6_6 C7_6 C8_6 C9_6 0.0
C7_6 C8_6 C9_6 C10_6 0.0
C8_6 C9_6 C10_6 C5_6 0.0
C4_6 C5_6 C10_6 C9_6 180.0
C6_6 C5_6 C10_6 C9_6 0.0
C6_7 C1_7 C2_7 C3_7 0.0
C1_7 C2_7 C3_7 C4_7 0.0
C2_7 C3_7 C4_7 C5_7 0.0
C3_7 C4_7 C5_7 C6_7 0.0
C3_7 C4_7 C5_7 C10_7 180.0
C4_7 C5_7 C6_7 C7_7 180.0
C10_7 C5_7 C6_7 C7_7 0.0
C4_7 C5_7 C6_7 C1_7 0.0
C10_7 C5_7 C6_7 C1_7 180.0
C2_7 C1_7 C6_7 C7_7 180.0
C2_7 C1_7 C6_7 C5_7 0.0
C5_7 C6_7 C7_7 C8_7 0.0
C1_7 C6_7 C7_7 C8_7 180.0
C6_7 C7_7 C8_7 C9_7 0.0
C7_7 C8_7 C9_7 C10_7 0.0
C8_7 C9_7 C10_7 C5_7 0.0
C6_7 C5_7 C10_7 C9_7 0.0
C4_7 C5_7 C10_7 C9_7 180.0
